data_1542361
loop_
_publ_author_name
'Irgashev, Roman A.'
'Karmatsky, Arseny A.'
'Rusinov, Gennady L.'
'Charushin, Valery N.'

_publ_section_title
;
 Construction of Heteroacenes with Fused Thiophene and Pyrrole Rings via
 the Fischer Indolization Reaction.
;
_journal_issue 4
_journal_name_full 'Organic letters'
_journal_page_first 804
_journal_page_last 807
_journal_paper_doi 10.1021/acs.orglett.6b00081
_journal_volume 18
_journal_year 2016
_chemical_formula_moiety 'C23 H15 N S2'
_chemical_formula_sum 'C23 H15 N S2'
_chemical_formula_weight 369.48
_chemical_name_systematic
;
 ? 
;
_space_group_crystal_system monoclinic
_space_group_IT_number 14
_space_group_name_Hall '-P 2yn'
_space_group_name_H-M_alt 'P 1 21/n 1'
_symmetry_space_group_name_Hall '-P 2yn'
_symmetry_space_group_name_H-M 'P 1 21/n 1'
_atom_sites_solution_hydrogens geom
_atom_sites_solution_primary direct
_atom_sites_solution_secondary difmap
_audit_creation_date 2015-06-18
_audit_creation_method
;
  Olex2 1.2-ac2
  (compiled 2012.03.27 svn.r2268, GUI svn.r4156)
;
_cell_angle_alpha 90.00
_cell_angle_beta 100.344(4)
_cell_angle_gamma 90.00
_cell_formula_units_Z 4
_cell_length_a 14.4216(6)
_cell_length_b 5.8914(3)
_cell_length_c 20.5783(10)
_cell_measurement_reflns_used 2661
_cell_measurement_temperature 150.00(10)
_cell_measurement_theta_max 30.6770
_cell_measurement_theta_min 2.8780
_cell_volume 1719.99(14)
_computing_cell_refinement
;
CrysAlisPro, Agilent Technologies,
Version 1.171.36.28 (release 01-02-2013 CrysAlis171 .NET)
(compiled Feb  1 2013,16:14:44)
;
_computing_data_collection
;
CrysAlisPro, Agilent Technologies,
Version 1.171.36.28 (release 01-02-2013 CrysAlis171 .NET)
(compiled Feb  1 2013,16:14:44)
;
_computing_data_reduction
;
CrysAlisPro, Agilent Technologies,
Version 1.171.36.28 (release 01-02-2013 CrysAlis171 .NET)
(compiled Feb  1 2013,16:14:44)
;
_computing_molecular_graphics
;
O. V. Dolomanov, L. J. Bourhis, R. J. Gildea, J. A. K. Howard and H. Puschmann,
OLEX2: a complete structure solution, refinement and analysis program.
J. Appl. Cryst. (2009). 42, 339-341.
;
_computing_publication_material
;
O. V. Dolomanov, L. J. Bourhis, R. J. Gildea, J. A. K. Howard and H. Puschmann,
OLEX2: a complete structure solution, refinement and analysis program.
J. Appl. Cryst. (2009). 42, 339-341.
;
_computing_structure_refinement
;
SHELXL, G.M. Sheldrick, Acta Cryst.
(2008). A64, 112-122
;
_computing_structure_solution
;
SHELXS, G.M. Sheldrick, Acta Cryst.
(2008). A64, 112-122
;
_diffrn_ambient_temperature 150.00(10)
_diffrn_detector_area_resol_mean 15.9555
_diffrn_measured_fraction_theta_full 0.9991
_diffrn_measured_fraction_theta_max 0.8759
_diffrn_measurement_details
;
  1 omega  -46.00  -13.00   1.0000   50.0000
omega____ theta____ kappa____ phi______ frames
    -       23.1360  -57.0000   60.0000 33

  2 omega    3.00   81.00   1.0000   50.0000
omega____ theta____ kappa____ phi______ frames
    -       23.1360   57.0000   30.0000 78

  3 omega    5.00   85.00   1.0000   50.0000
omega____ theta____ kappa____ phi______ frames
    -       23.1360   57.0000  -60.0000 80

  4 omega   15.00   47.00   1.0000   50.0000
omega____ theta____ kappa____ phi______ frames
    -       23.1360  -77.0000 -180.0000 32
;
_diffrn_measurement_device_type 'Xcalibur, Eos'
_diffrn_measurement_method '\w scans'
_diffrn_orient_matrix_UB_11 -0.0305788000
_diffrn_orient_matrix_UB_12 -0.0243746000
_diffrn_orient_matrix_UB_13 -0.0301745000
_diffrn_orient_matrix_UB_21 -0.0394433000
_diffrn_orient_matrix_UB_22 0.0099810000
_diffrn_orient_matrix_UB_23 0.0160579000
_diffrn_orient_matrix_UB_31 -0.0030302000
_diffrn_orient_matrix_UB_32 0.1175122000
_diffrn_orient_matrix_UB_33 -0.0076109000
_diffrn_radiation_monochromator graphite
_diffrn_radiation_type 'Mo K\a'
_diffrn_radiation_wavelength 0.7107
_diffrn_reflns_av_R_equivalents 0.0272
_diffrn_reflns_av_unetI/netI 0.0512
_diffrn_reflns_limit_h_max 17
_diffrn_reflns_limit_h_min -20
_diffrn_reflns_limit_k_max 8
_diffrn_reflns_limit_k_min -8
_diffrn_reflns_limit_l_max 28
_diffrn_reflns_limit_l_min -18
_diffrn_reflns_number 8344
_diffrn_reflns_theta_full 26.00
_diffrn_reflns_theta_max 30.73
_diffrn_reflns_theta_min 2.87
_diffrn_source 'Enhance (Mo) X-ray Source'
_exptl_absorpt_coefficient_mu 0.316
_exptl_absorpt_correction_T_max 1.00000
_exptl_absorpt_correction_T_min 0.98564
_exptl_absorpt_correction_type multi-scan
_exptl_absorpt_process_details
;
CrysAlisPro, Agilent Technologies,
Version 1.171.36.28 (release 01-02-2013 CrysAlis171 .NET)
(compiled Feb  1 2013,16:14:44)
Empirical absorption correction using spherical harmonics,
 implemented in SCALE3 ABSPACK scaling algorithm.
;
_exptl_crystal_colour colourless
_exptl_crystal_colour_primary colourless
_exptl_crystal_density_diffrn 1.427
_exptl_crystal_density_method 'not measured'
_exptl_crystal_description prism
_exptl_crystal_F_000 768
_exptl_crystal_size_max 0.25
_exptl_crystal_size_mid 0.2
_exptl_crystal_size_min 0.15
_refine_diff_density_max 0.320
_refine_diff_density_min -0.286
_refine_diff_density_rms 0.058
_refine_ls_extinction_method none
_refine_ls_goodness_of_fit_ref 1.007
_refine_ls_hydrogen_treatment mixed
_refine_ls_matrix_type full
_refine_ls_number_parameters 235
_refine_ls_number_reflns 4683
_refine_ls_number_restraints 0
_refine_ls_restrained_S_all 1.007
_refine_ls_R_factor_all 0.0612
_refine_ls_R_factor_gt 0.0433
_refine_ls_shift/su_max 0.001
_refine_ls_shift/su_mean 0.000
_refine_ls_structure_factor_coef Fsqd
_refine_ls_weighting_details 'calc w=1/[\s^2^(Fo^2^)+(0.0620P)^2^+0.0000P] where P=(Fo^2^+2Fc^2^)/3'
_refine_ls_weighting_scheme calc
_refine_ls_wR_factor_gt 0.1053
_refine_ls_wR_factor_ref 0.1163
_reflns_number_gt 3683
_reflns_number_total 4683
_reflns_threshold_expression >2sigma(I)
_cod_data_source_file ol6b00081_si_002.cif
_cod_data_source_block exp_491
_cod_depositor_comments 'Adding full bibliography for 1542361.cif.'
_cod_original_cell_volume 1719.97(13)
_cod_database_code 1542361
_reflns_odcompleteness_completeness 99.91
_reflns_odcompleteness_iscentric 1
_reflns_odcompleteness_theta 28.22

loop_
_space_group_symop_id
_space_group_symop_operation_xyz
1 'x, y, z'
2 '-x+1/2, y+1/2, -z+1/2'
3 '-x, -y, -z'
4 'x-1/2, -y-1/2, z-1/2'

loop_
_atom_site_label
_atom_site_type_symbol
_atom_site_fract_x
_atom_site_fract_y
_atom_site_fract_z
_atom_site_U_iso_or_equiv
_atom_site_adp_type
_atom_site_occupancy
_atom_site_symmetry_multiplicity
_atom_site_calc_flag
_atom_site_refinement_flags
S1 S 0.65998(3) 0.66277(8) 0.08010(2) 0.02357(12) Uani 1 1 d .
S2 S 0.75896(3) 1.22287(7) 0.20034(2) 0.02015(12) Uani 1 1 d .
N1 N 0.91418(9) 0.7387(2) 0.15303(7) 0.0200(3) Uani 1 1 d .
C1 C 0.56300(11) 0.8355(3) 0.08570(8) 0.0205(3) Uani 1 1 d .
C5 C 0.51734(12) 1.1908(3) 0.13154(9) 0.0233(4) Uani 1 1 d .
H5 H 0.5326 1.3217 0.1564 0.028 Uiso 1 1 calc R
C12 C 1.01877(12) 1.1983(3) 0.25769(9) 0.0236(4) Uani 1 1 d .
H12 H 0.9976 1.3291 0.2757 0.028 Uiso 1 1 calc R
C17 C 0.91962(12) 0.5449(3) 0.11023(8) 0.0215(4) Uani 1 1 d .
H17A H 0.8815 0.4228 0.1230 0.026 Uiso 1 1 calc R
H17B H 0.9844 0.4923 0.1167 0.026 Uiso 1 1 calc R
C4 C 0.42522(12) 1.1482(3) 0.10196(10) 0.0280(4) Uani 1 1 d .
H4 H 0.3783 1.2517 0.1069 0.034 Uiso 1 1 calc R
C3 C 0.40169(12) 0.9513(3) 0.06472(10) 0.0287(4) Uani 1 1 d .
H3 H 0.3392 0.9264 0.0452 0.034 Uiso 1 1 calc R
C22 C 0.80655(14) 0.4766(4) -0.06964(10) 0.0346(5) Uani 1 1 d .
H22 H 0.7730 0.3665 -0.0966 0.041 Uiso 1 1 calc R
C23 C 0.83642(12) 0.4335(3) -0.00282(9) 0.0271(4) Uani 1 1 d .
H23 H 0.8227 0.2948 0.0148 0.033 Uiso 1 1 calc R
C6 C 0.58793(11) 1.0332(3) 0.12351(8) 0.0189(3) Uani 1 1 d .
C14 C 1.14559(12) 0.9456(4) 0.24305(9) 0.0285(4) Uani 1 1 d .
H14 H 1.2097 0.9123 0.2521 0.034 Uiso 1 1 calc R
C10 C 0.85603(11) 1.0537(3) 0.19493(8) 0.0188(3) Uani 1 1 d .
C20 C 0.87578(14) 0.8450(4) -0.05622(10) 0.0315(4) Uani 1 1 d .
H20 H 0.8892 0.9835 -0.0741 0.038 Uiso 1 1 calc R
C18 C 0.88674(11) 0.5966(3) 0.03783(8) 0.0186(3) Uani 1 1 d .
C11 C 0.95547(11) 1.0544(3) 0.21789(8) 0.0187(3) Uani 1 1 d .
C21 C 0.82636(13) 0.6814(4) -0.09619(10) 0.0321(5) Uani 1 1 d .
H21 H 0.8065 0.7096 -0.1410 0.039 Uiso 1 1 calc R
C9 C 0.83311(11) 0.8636(3) 0.15547(8) 0.0175(3) Uani 1 1 d .
C19 C 0.90558(12) 0.8031(3) 0.01076(9) 0.0256(4) Uani 1 1 d .
H19 H 0.9384 0.9145 0.0376 0.031 Uiso 1 1 calc R
C16 C 0.98916(11) 0.8550(3) 0.19076(8) 0.0196(3) Uani 1 1 d .
C8 C 0.73530(11) 0.8519(3) 0.12858(8) 0.0183(3) Uani 1 1 d .
C7 C 0.68756(11) 1.0366(3) 0.14814(8) 0.0184(3) Uani 1 1 d .
C15 C 1.08507(12) 0.7989(3) 0.20367(9) 0.0247(4) Uani 1 1 d .
H15 H 1.1072 0.6679 0.1864 0.030 Uiso 1 1 calc R
C13 C 1.11329(13) 1.1426(3) 0.26971(9) 0.0283(4) Uani 1 1 d .
H13 H 1.1561 1.2374 0.2959 0.034 Uiso 1 1 calc R
C2 C 0.46916(12) 0.7933(3) 0.05638(9) 0.0260(4) Uani 1 1 d .
H2 H 0.4528 0.6620 0.0319 0.031 Uiso 1 1 calc R

loop_
_atom_site_aniso_label
_atom_site_aniso_U_11
_atom_site_aniso_U_22
_atom_site_aniso_U_33
_atom_site_aniso_U_23
_atom_site_aniso_U_13
_atom_site_aniso_U_12
S1 0.0226(2) 0.0209(2) 0.0257(2) -0.00499(17) 0.00036(17) 0.00323(17)
S2 0.0209(2) 0.0179(2) 0.0221(2) -0.00264(17) 0.00524(16) 0.00230(16)
N1 0.0212(6) 0.0213(7) 0.0174(7) -0.0024(6) 0.0036(5) 0.0052(6)
C1 0.0219(8) 0.0195(8) 0.0202(8) 0.0034(7) 0.0037(6) 0.0019(7)
C5 0.0236(8) 0.0215(9) 0.0257(9) 0.0021(7) 0.0069(7) 0.0035(7)
C12 0.0260(8) 0.0265(9) 0.0188(8) 0.0013(7) 0.0052(7) -0.0008(7)
C17 0.0269(8) 0.0161(8) 0.0225(9) 0.0010(7) 0.0072(7) 0.0041(7)
C4 0.0214(8) 0.0314(10) 0.0325(10) 0.0053(8) 0.0082(7) 0.0061(8)
C3 0.0201(8) 0.0341(10) 0.0317(10) 0.0070(9) 0.0042(7) -0.0011(8)
C22 0.0352(10) 0.0399(12) 0.0278(10) -0.0152(9) 0.0035(8) -0.0036(9)
C23 0.0314(9) 0.0222(9) 0.0292(10) -0.0049(8) 0.0096(8) -0.0031(8)
C6 0.0201(7) 0.0189(8) 0.0183(8) 0.0026(7) 0.0048(6) 0.0016(7)
C14 0.0197(8) 0.0428(12) 0.0225(9) 0.0049(8) 0.0023(7) 0.0049(8)
C10 0.0213(7) 0.0170(8) 0.0188(8) 0.0026(7) 0.0052(6) 0.0024(7)
C20 0.0397(10) 0.0309(10) 0.0247(9) 0.0066(8) 0.0078(8) 0.0019(9)
C18 0.0178(7) 0.0192(8) 0.0199(8) -0.0011(7) 0.0062(6) 0.0047(6)
C11 0.0224(7) 0.0206(8) 0.0138(7) 0.0053(6) 0.0053(6) 0.0015(7)
C21 0.0303(9) 0.0457(12) 0.0199(9) -0.0040(9) 0.0037(7) 0.0068(9)
C9 0.0212(7) 0.0167(8) 0.0150(7) 0.0020(6) 0.0042(6) 0.0021(6)
C19 0.0292(9) 0.0229(9) 0.0241(9) -0.0009(7) 0.0031(7) -0.0047(7)
C16 0.0210(7) 0.0247(9) 0.0132(7) 0.0037(7) 0.0031(6) 0.0016(7)
C8 0.0197(7) 0.0177(8) 0.0175(8) 0.0025(6) 0.0031(6) 0.0015(6)
C7 0.0212(7) 0.0163(8) 0.0183(8) 0.0017(6) 0.0048(6) 0.0000(6)
C15 0.0242(8) 0.0305(10) 0.0202(8) 0.0033(7) 0.0059(7) 0.0088(8)
C13 0.0254(8) 0.0363(11) 0.0222(9) 0.0014(8) 0.0013(7) -0.0065(8)
C2 0.0254(8) 0.0249(9) 0.0271(9) -0.0001(8) 0.0030(7) -0.0033(7)

loop_
_atom_type_symbol
_atom_type_description
_atom_type_scat_dispersion_real
_atom_type_scat_dispersion_imag
_atom_type_scat_source
C C 0.0033 0.0016 'International Tables Vol C Tables 4.2.6.8 and 6.1.1.4'
H H 0.0000 0.0000 'International Tables Vol C Tables 4.2.6.8 and 6.1.1.4'
N N 0.0061 0.0033 'International Tables Vol C Tables 4.2.6.8 and 6.1.1.4'
S S 0.1246 0.1234 'International Tables Vol C Tables 4.2.6.8 and 6.1.1.4'

loop_
_geom_angle_atom_site_label_1
_geom_angle_atom_site_label_2
_geom_angle_atom_site_label_3
_geom_angle
C8 S1 C1 90.79(8)
C10 S2 C7 89.60(8)
C9 N1 C17 125.13(14)
C9 N1 C16 107.03(13)
C16 N1 C17 127.14(14)
C6 C1 S1 112.88(12)
C2 C1 S1 126.14(14)
C2 C1 C6 120.98(15)
C4 C5 H5 120.4
C4 C5 C6 119.11(17)
C6 C5 H5 120.4
C11 C12 H12 120.6
C13 C12 H12 120.6
C13 C12 C11 118.72(17)
N1 C17 H17A 108.9
N1 C17 H17B 108.9
N1 C17 C18 113.45(14)
H17A C17 H17B 107.7
C18 C17 H17A 108.9
C18 C17 H17B 108.9
C5 C4 H4 119.6
C5 C4 C3 120.79(17)
C3 C4 H4 119.6
C4 C3 H3 119.3
C2 C3 C4 121.39(17)
C2 C3 H3 119.3
C23 C22 H22 119.9
C21 C22 H22 119.9
C21 C22 C23 120.26(18)
C22 C23 H23 119.8
C22 C23 C18 120.35(18)
C18 C23 H23 119.8
C1 C6 C7 110.25(14)
C5 C6 C1 119.38(15)
C5 C6 C7 130.37(16)
C15 C14 H14 119.0
C15 C14 C13 121.92(16)
C13 C14 H14 119.0
C11 C10 S2 138.63(13)
C9 C10 S2 112.95(12)
C9 C10 C11 108.38(14)
C21 C20 H20 119.9
C21 C20 C19 120.13(19)
C19 C20 H20 119.9
C23 C18 C17 119.45(16)
C19 C18 C17 121.60(15)
C19 C18 C23 118.95(16)
C12 C11 C10 135.00(16)
C12 C11 C16 119.83(15)
C16 C11 C10 105.17(14)
C22 C21 C20 119.86(18)
C22 C21 H21 120.1
C20 C21 H21 120.1
N1 C9 C8 137.94(15)
C10 C9 N1 109.57(14)
C10 C9 C8 112.49(14)
C20 C19 H19 119.8
C18 C19 C20 120.43(17)
C18 C19 H19 119.8
N1 C16 C11 109.84(14)
N1 C16 C15 129.11(16)
C15 C16 C11 121.05(16)
C9 C8 S1 136.72(13)
C7 C8 S1 112.20(12)
C7 C8 C9 111.03(15)
C6 C7 S2 132.17(13)
C8 C7 S2 113.91(12)
C8 C7 C6 113.87(15)
C14 C15 C16 117.50(17)
C14 C15 H15 121.2
C16 C15 H15 121.2
C12 C13 C14 120.97(17)
C12 C13 H13 119.5
C14 C13 H13 119.5
C1 C2 H2 120.8
C3 C2 C1 118.35(17)
C3 C2 H2 120.8

loop_
_geom_bond_atom_site_label_1
_geom_bond_atom_site_label_2
_geom_bond_distance
S1 C1 1.7502(17)
S1 C8 1.7401(17)
S2 C10 1.7382(16)
S2 C7 1.7382(17)
N1 C17 1.452(2)
N1 C9 1.390(2)
N1 C16 1.393(2)
C1 C6 1.411(2)
C1 C2 1.401(2)
C5 H5 0.9300
C5 C4 1.381(2)
C5 C6 1.409(2)
C12 H12 0.9300
C12 C11 1.398(2)
C12 C13 1.381(2)
C17 H17A 0.9700
C17 H17B 0.9700
C17 C18 1.511(2)
C4 H4 0.9300
C4 C3 1.398(3)
C3 H3 0.9300
C3 C2 1.379(3)
C22 H22 0.9300
C22 C23 1.388(3)
C22 C21 1.376(3)
C23 H23 0.9300
C23 C18 1.390(2)
C6 C7 1.435(2)
C14 H14 0.9300
C14 C15 1.382(3)
C14 C13 1.399(3)
C10 C11 1.427(2)
C10 C9 1.388(2)
C20 H20 0.9300
C20 C21 1.379(3)
C20 C19 1.390(3)
C18 C19 1.385(2)
C11 C16 1.423(2)
C21 H21 0.9300
C9 C8 1.421(2)
C19 H19 0.9300
C16 C15 1.400(2)
C8 C7 1.385(2)
C15 H15 0.9300
C13 H13 0.9300
C2 H2 0.9300
